data_7224665
loop_
_publ_author_name
'Zeng, Siyuan'
'Sun, Zhihua'
'Ji, Chengmin'
'Zhang, Shuquan'
'Song, Cheng'
'Luo, Junhua'

_publ_section_title
;
 Dibenzylammonium trichloroacetate: an above-room-temperature
 order--disorder switchable dielectric material
;
_journal_issue 20
_journal_name_full CrystEngComm
_journal_page_first 3606
_journal_paper_doi 10.1039/C6CE00194G
_journal_volume 18
_journal_year 2016
_chemical_formula_moiety 'C14 H16 N, C2 Cl3 O2'
_chemical_formula_sum 'C24 H24 Cl4.5 N1.5 O3'
_chemical_formula_weight 540.97
_chemical_name_systematic
; 
 ? 
;
_space_group_IT_number 62
_space_group_name_Hall '-P 2ac 2n'
_symmetry_cell_setting orthorhombic
_symmetry_space_group_name_Hall '-P 2ac 2n'
_symmetry_space_group_name_H-M 'P n m a'
_atom_sites_solution_hydrogens geom
_atom_sites_solution_primary direct
_atom_sites_solution_secondary difmap
_audit_creation_method SHELXL-97
_audit_update_record
;
2015-05-14 deposited with the CCDC.
2016-03-21 downloaded from the CCDC.
;
_cell_angle_alpha 90.00
_cell_angle_beta 90.00
_cell_angle_gamma 90.00
_cell_formula_units_Z 8
_cell_length_a 27.9771(10)
_cell_length_b 17.8261(7)
_cell_length_c 10.0751(3)
_cell_measurement_temperature 293(2)
_cell_volume 5024.7(3)
_computing_structure_refinement 'SHELXL-97 (Sheldrick, 1997)'
_computing_structure_solution 'SHELXS-97 (Sheldrick, 1990)'
_diffrn_ambient_temperature 293(2)
_diffrn_measured_fraction_theta_full 0.993
_diffrn_measured_fraction_theta_max 0.993
_diffrn_radiation_monochromator graphite
_diffrn_radiation_source 'fine-focus sealed tube'
_diffrn_radiation_type MoK\a
_diffrn_radiation_wavelength 0.71073
_diffrn_reflns_av_R_equivalents 0.0252
_diffrn_reflns_av_sigmaI/netI 0.0267
_diffrn_reflns_limit_h_max 34
_diffrn_reflns_limit_h_min -23
_diffrn_reflns_limit_k_max 21
_diffrn_reflns_limit_k_min -22
_diffrn_reflns_limit_l_max 12
_diffrn_reflns_limit_l_min -12
_diffrn_reflns_number 16412
_diffrn_reflns_theta_full 26.37
_diffrn_reflns_theta_max 26.37
_diffrn_reflns_theta_min 2.71
_exptl_absorpt_coefficient_mu 0.552
_exptl_absorpt_correction_T_max 0.871
_exptl_absorpt_correction_T_min 0.793
_exptl_absorpt_correction_type multi-scan
_exptl_absorpt_process_details
; 
_exptl_special_details 
;
_exptl_crystal_colour colorless
_exptl_crystal_density_diffrn 1.430
_exptl_crystal_density_method 'not measured'
_exptl_crystal_description prism
_exptl_crystal_F_000 2232
_exptl_crystal_size_max 0.45
_exptl_crystal_size_mid 0.35
_exptl_crystal_size_min 0.25
_refine_diff_density_max 0.523
_refine_diff_density_min -0.578
_refine_diff_density_rms 0.048
_refine_ls_extinction_method none
_refine_ls_goodness_of_fit_ref 1.024
_refine_ls_hydrogen_treatment mixed
_refine_ls_matrix_type full
_refine_ls_number_parameters 325
_refine_ls_number_reflns 5280
_refine_ls_number_restraints 0
_refine_ls_restrained_S_all 1.024
_refine_ls_R_factor_all 0.0565
_refine_ls_R_factor_gt 0.0400
_refine_ls_shift/su_max 0.001
_refine_ls_shift/su_mean 0.000
_refine_ls_structure_factor_coef Fsqd
_refine_ls_weighting_details 'calc w=1/[\s^2^(Fo^2^)+(0.0420P)^2^+2.6301P] where P=(Fo^2^+2Fc^2^)/3'
_refine_ls_weighting_scheme calc
_refine_ls_wR_factor_gt 0.0932
_refine_ls_wR_factor_ref 0.1030
_reflns_number_gt 4048
_reflns_number_total 5280
_reflns_threshold_expression >2sigma(I)
_cod_data_source_file c6ce00194g2.cif
_cod_data_source_block f:\zsy\supern~1\rt\olex2_~1\401-rt
_cod_depositor_comments 'Adding full bibliography for 7224662--7224665.cif.'
_cod_original_formula_sum 'C24 H24 Cl4.50 N1.50 O3'
_cod_database_code 7224665

loop_
_symmetry_equiv_pos_as_xyz
'x, y, z'
'-x+1/2, -y, z+1/2'
'x+1/2, -y+1/2, -z+1/2'
'-x, y+1/2, -z'
'-x, -y, -z'
'x-1/2, y, -z-1/2'
'-x-1/2, y-1/2, z-1/2'
'x, -y-1/2, z'

loop_
_atom_site_label
_atom_site_type_symbol
_atom_site_fract_x
_atom_site_fract_y
_atom_site_fract_z
_atom_site_U_iso_or_equiv
_atom_site_adp_type
_atom_site_occupancy
_atom_site_symmetry_multiplicity
_atom_site_calc_flag
_atom_site_refinement_flags
Cl1 Cl 0.27901(3) 0.2500 0.30351(7) 0.0445(2) Uani 1 2 d S
Cl5 Cl 0.59883(3) 0.2500 0.35453(8) 0.0500(2) Uani 1 2 d S
Cl6 Cl 0.68560(2) 0.33041(3) 0.40260(6) 0.04996(16) Uani 1 1 d .
Cl4 Cl 0.55011(3) 0.2500 0.90916(9) 0.0696(3) Uani 1 2 d S
Cl2 Cl 0.36631(3) 0.33032(4) 0.33974(7) 0.0728(2) Uani 1 1 d .
Cl3 Cl 0.50991(3) 0.33045(4) 1.12799(7) 0.0660(2) Uani 1 1 d .
O4 O 0.45242(6) 0.2500 0.83846(18) 0.0368(5) Uani 1 2 d S
O1 O 0.28816(7) 0.2500 0.5890(2) 0.0449(5) Uani 1 2 d S
O2 O 0.36726(7) 0.2500 0.60311(18) 0.0407(5) Uani 1 2 d S
O3 O 0.41981(7) 0.2500 1.03883(19) 0.0460(5) Uani 1 2 d S
O6 O 0.68217(7) 0.2500 0.66413(18) 0.0410(5) Uani 1 2 d S
O5 O 0.60318(7) 0.2500 0.6427(2) 0.0472(6) Uani 1 2 d S
N3 N 0.69099(7) 0.2500 0.9316(2) 0.0279(5) Uani 1 2 d S
H3A H 0.7230 0.2500 0.9401 0.033 Uiso 1 2 calc SR
H3B H 0.6840 0.2500 0.8444 0.033 Uiso 1 2 calc SR
N1 N 0.65862(7) 0.7500 0.1269(2) 0.0289(5) Uani 1 2 d S
H1A H 0.6505 0.7500 0.2133 0.035 Uiso 1 2 calc SR
H1B H 0.6315 0.7500 0.0788 0.035 Uiso 1 2 calc SR
N2 N 0.50260(8) 0.2500 0.6048(2) 0.0288(5) Uani 1 2 d S
H2A H 0.5347 0.2500 0.6003 0.035 Uiso 1 2 calc SR
H2B H 0.4944 0.2500 0.6912 0.035 Uiso 1 2 calc SR
C27 C 0.65225(9) 0.2500 0.4476(3) 0.0264(5) Uani 1 2 d S
C23 C 0.33429(9) 0.2500 0.3885(3) 0.0283(6) Uani 1 2 d S
C26 C 0.64434(9) 0.2500 0.6018(2) 0.0262(5) Uani 1 2 d S
C24 C 0.45338(9) 0.2500 0.9602(3) 0.0268(6) Uani 1 2 d S
C22 C 0.32902(9) 0.2500 0.5436(3) 0.0279(6) Uani 1 2 d S
C25 C 0.50419(10) 0.2500 1.0276(3) 0.0335(6) Uani 1 2 d S
C16 C 0.68954(6) 0.39044(11) 0.93318(19) 0.0319(4) Uani 1 1 d .
C2 C 0.65971(7) 0.61071(12) 0.1329(2) 0.0350(5) Uani 1 1 d .
C9 C 0.50656(7) 0.38868(11) 0.60094(19) 0.0339(4) Uani 1 1 d .
C15 C 0.67112(7) 0.31941(11) 0.9941(2) 0.0356(5) Uani 1 1 d .
H18A H 0.6790 0.3193 1.0878 0.043 Uiso 1 1 calc R
H18B H 0.6366 0.3185 0.9863 0.043 Uiso 1 1 calc R
C21 C 0.72277(7) 0.43377(12) 1.0005(2) 0.0364(5) Uani 1 1 d .
H24 H 0.7354 0.4165 1.0803 0.044 Uiso 1 1 calc R
C10 C 0.54375(8) 0.42551(13) 0.5368(2) 0.0428(5) Uani 1 1 d .
H13 H 0.5546 0.4078 0.4555 0.051 Uiso 1 1 calc R
C3 C 0.62804(7) 0.57730(13) 0.0447(2) 0.0403(5) Uani 1 1 d .
H3 H 0.6218 0.6000 -0.0366 0.048 Uiso 1 1 calc R
C8 C 0.48412(7) 0.32022(11) 0.5415(2) 0.0361(5) Uani 1 1 d .
H11A H 0.4497 0.3227 0.5529 0.043 Uiso 1 1 calc R
H11B H 0.4908 0.3189 0.4471 0.043 Uiso 1 1 calc R
C14 C 0.49106(8) 0.41618(12) 0.7217(2) 0.0393(5) Uani 1 1 d .
H17 H 0.4659 0.3927 0.7656 0.047 Uiso 1 1 calc R
C20 C 0.73746(8) 0.50208(13) 0.9510(2) 0.0434(5) Uani 1 1 d .
H23 H 0.7594 0.5309 0.9981 0.052 Uiso 1 1 calc R
C1 C 0.68639(7) 0.68063(12) 0.0967(2) 0.0396(5) Uani 1 1 d .
H1C H 0.7163 0.6819 0.1451 0.048 Uiso 1 1 calc R
H1D H 0.6938 0.6795 0.0026 0.048 Uiso 1 1 calc R
C5 C 0.61428(8) 0.47684(13) 0.1967(2) 0.0481(6) Uani 1 1 d .
H5 H 0.5994 0.4317 0.2178 0.058 Uiso 1 1 calc R
C19 C 0.71987(8) 0.52749(13) 0.8326(2) 0.0465(6) Uani 1 1 d .
H22 H 0.7298 0.5735 0.7990 0.056 Uiso 1 1 calc R
C7 C 0.66775(8) 0.57655(12) 0.2541(2) 0.0421(5) Uani 1 1 d .
H7 H 0.6886 0.5985 0.3148 0.050 Uiso 1 1 calc R
C17 C 0.67188(8) 0.41665(13) 0.8133(2) 0.0423(5) Uani 1 1 d .
H20 H 0.6496 0.3884 0.7664 0.051 Uiso 1 1 calc R
C12 C 0.54966(8) 0.51425(13) 0.7136(2) 0.0475(6) Uani 1 1 d .
H15 H 0.5643 0.5558 0.7519 0.057 Uiso 1 1 calc R
C4 C 0.60569(8) 0.51072(13) 0.0767(2) 0.0456(5) Uani 1 1 d .
H4 H 0.5847 0.4887 0.0167 0.055 Uiso 1 1 calc R
C11 C 0.56467(8) 0.48800(14) 0.5923(2) 0.0494(6) Uani 1 1 d .
H14 H 0.5891 0.5126 0.5474 0.059 Uiso 1 1 calc R
C13 C 0.51265(8) 0.47843(12) 0.7778(2) 0.0452(5) Uani 1 1 d .
H16 H 0.5021 0.4962 0.8595 0.054 Uiso 1 1 calc R
C6 C 0.64503(9) 0.51006(13) 0.2857(2) 0.0478(6) Uani 1 1 d .
H6 H 0.6506 0.4876 0.3676 0.057 Uiso 1 1 calc R
C18 C 0.68724(9) 0.48461(13) 0.7632(2) 0.0491(6) Uani 1 1 d .
H21 H 0.6755 0.5016 0.6822 0.059 Uiso 1 1 calc R

loop_
_atom_site_aniso_label
_atom_site_aniso_U_11
_atom_site_aniso_U_22
_atom_site_aniso_U_33
_atom_site_aniso_U_23
_atom_site_aniso_U_13
_atom_site_aniso_U_12
Cl1 0.0319(4) 0.0686(5) 0.0329(4) 0.000 -0.0114(3) 0.000
Cl5 0.0345(4) 0.0805(6) 0.0348(4) 0.000 -0.0130(3) 0.000
Cl6 0.0629(4) 0.0434(3) 0.0436(3) 0.0114(2) 0.0026(3) -0.0191(3)
Cl4 0.0223(4) 0.1386(10) 0.0478(5) 0.000 -0.0035(4) 0.000
Cl2 0.0771(5) 0.0836(5) 0.0578(4) 0.0345(3) -0.0171(4) -0.0452(4)
Cl3 0.0706(4) 0.0544(4) 0.0732(4) -0.0232(3) -0.0270(4) -0.0055(3)
O4 0.0237(9) 0.0622(13) 0.0245(10) 0.000 -0.0021(8) 0.000
O1 0.0213(10) 0.0805(16) 0.0330(11) 0.000 0.0022(9) 0.000
O2 0.0243(10) 0.0718(15) 0.0259(10) 0.000 -0.0020(8) 0.000
O3 0.0280(10) 0.0818(16) 0.0283(10) 0.000 0.0044(9) 0.000
O6 0.0341(11) 0.0645(14) 0.0244(10) 0.000 -0.0050(9) 0.000
O5 0.0278(11) 0.0793(16) 0.0346(11) 0.000 0.0082(9) 0.000
N3 0.0199(10) 0.0391(13) 0.0246(11) 0.000 -0.0016(9) 0.000
N1 0.0215(11) 0.0423(13) 0.0230(11) 0.000 0.0012(9) 0.000
N2 0.0227(11) 0.0378(13) 0.0259(11) 0.000 0.0015(9) 0.000
C27 0.0258(13) 0.0278(13) 0.0255(13) 0.000 -0.0022(11) 0.000
C23 0.0236(13) 0.0319(14) 0.0293(14) 0.000 -0.0034(11) 0.000
C26 0.0265(13) 0.0287(13) 0.0233(13) 0.000 0.0001(11) 0.000
C24 0.0233(13) 0.0294(13) 0.0278(14) 0.000 -0.0006(11) 0.000
C22 0.0232(13) 0.0334(14) 0.0269(13) 0.000 -0.0016(11) 0.000
C25 0.0304(14) 0.0380(15) 0.0319(14) 0.000 -0.0068(12) 0.000
C16 0.0261(9) 0.0388(11) 0.0308(10) -0.0033(8) 0.0042(8) 0.0062(8)
C2 0.0296(10) 0.0419(11) 0.0336(10) -0.0042(9) 0.0040(9) 0.0112(9)
C9 0.0285(10) 0.0402(11) 0.0329(10) 0.0060(9) -0.0026(8) 0.0085(9)
C15 0.0295(10) 0.0414(12) 0.0359(11) -0.0052(9) 0.0064(9) 0.0007(9)
C21 0.0318(10) 0.0426(11) 0.0348(10) -0.0009(9) -0.0021(9) 0.0037(9)
C10 0.0360(11) 0.0538(13) 0.0387(11) 0.0020(10) 0.0091(10) 0.0034(10)
C3 0.0340(11) 0.0538(13) 0.0330(10) -0.0014(10) 0.0019(9) 0.0069(10)
C8 0.0317(10) 0.0452(12) 0.0314(10) 0.0050(9) -0.0028(9) 0.0052(9)
C14 0.0394(12) 0.0394(11) 0.0390(11) 0.0050(9) 0.0088(10) 0.0014(9)
C20 0.0343(11) 0.0459(12) 0.0499(13) -0.0045(10) 0.0046(10) -0.0017(10)
C1 0.0291(10) 0.0491(13) 0.0406(12) -0.0030(10) 0.0061(9) 0.0066(9)
C5 0.0432(13) 0.0423(12) 0.0587(14) 0.0006(11) 0.0133(12) 0.0051(10)
C19 0.0522(13) 0.0394(12) 0.0477(13) 0.0027(10) 0.0174(11) 0.0044(11)
C7 0.0443(12) 0.0454(12) 0.0365(11) -0.0056(10) -0.0036(10) 0.0107(10)
C17 0.0458(12) 0.0448(12) 0.0362(11) -0.0070(10) -0.0065(10) 0.0073(10)
C12 0.0427(12) 0.0467(13) 0.0530(14) -0.0004(11) -0.0020(11) -0.0024(11)
C4 0.0335(11) 0.0559(14) 0.0474(13) -0.0094(11) 0.0018(10) 0.0017(10)
C11 0.0359(12) 0.0555(14) 0.0569(15) 0.0046(12) 0.0071(11) -0.0078(11)
C13 0.0501(13) 0.0464(13) 0.0390(12) -0.0026(10) 0.0062(11) 0.0031(11)
C6 0.0554(14) 0.0478(13) 0.0403(12) 0.0052(10) 0.0041(11) 0.0158(11)
C18 0.0651(16) 0.0509(14) 0.0315(11) 0.0044(10) 0.0023(11) 0.0174(12)

loop_
_atom_type_symbol
_atom_type_description
_atom_type_scat_dispersion_real
_atom_type_scat_dispersion_imag
_atom_type_scat_source
C C 0.0033 0.0016 'International Tables Vol C Tables 4.2.6.8 and 6.1.1.4'
H H 0.0000 0.0000 'International Tables Vol C Tables 4.2.6.8 and 6.1.1.4'
Cl Cl 0.1484 0.1585 'International Tables Vol C Tables 4.2.6.8 and 6.1.1.4'
N N 0.0061 0.0033 'International Tables Vol C Tables 4.2.6.8 and 6.1.1.4'
O O 0.0106 0.0060 'International Tables Vol C Tables 4.2.6.8 and 6.1.1.4'

loop_
_geom_angle_atom_site_label_1
_geom_angle_atom_site_label_2
_geom_angle_atom_site_label_3
_geom_angle
_geom_angle_site_symmetry_1
_geom_angle_site_symmetry_3
C15 N3 C15 111.7(2) . 8_565
C1 N1 C1 112.0(2) . 8_575
C8 N2 C8 113.5(2) 8_565 .
C26 C27 Cl5 113.98(18) . .
C26 C27 Cl6 109.14(11) . .
Cl5 C27 Cl6 108.10(10) . .
C26 C27 Cl6 109.14(11) . 8_565
Cl5 C27 Cl6 108.10(10) . 8_565
Cl6 C27 Cl6 108.23(14) . 8_565
C22 C23 Cl2 109.02(11) . .
C22 C23 Cl2 109.02(11) . 8_565
Cl2 C23 Cl2 108.98(15) . 8_565
C22 C23 Cl1 113.59(18) . .
Cl2 C23 Cl1 108.08(10) . .
Cl2 C23 Cl1 108.08(10) 8_565 .
O5 C26 O6 129.6(2) . .
O5 C26 C27 117.8(2) . .
O6 C26 C27 112.6(2) . .
O4 C24 O3 128.9(2) . .
O4 C24 C25 116.8(2) . .
O3 C24 C25 114.3(2) . .
O2 C22 O1 128.9(3) . .
O2 C22 C23 113.9(2) . .
O1 C22 C23 117.2(2) . .
C24 C25 Cl4 111.55(18) . .
C24 C25 Cl3 109.23(12) . .
Cl4 C25 Cl3 108.92(11) . .
C24 C25 Cl3 109.23(12) . 8_565
Cl4 C25 Cl3 108.92(11) . 8_565
Cl3 C25 Cl3 108.95(15) . 8_565
C21 C16 C17 118.54(19) . .
C21 C16 C15 120.07(18) . .
C17 C16 C15 121.27(19) . .
C7 C2 C3 118.7(2) . .
C7 C2 C1 120.02(19) . .
C3 C2 C1 121.28(19) . .
C14 C9 C10 118.5(2) . .
C14 C9 C8 120.64(18) . .
C10 C9 C8 120.87(18) . .
N3 C15 C16 113.53(16) . .
C20 C21 C16 121.0(2) . .
C11 C10 C9 120.8(2) . .
C4 C3 C2 120.6(2) . .
N2 C8 C9 111.49(15) . .
C9 C14 C13 120.5(2) . .
C19 C20 C21 120.1(2) . .
N1 C1 C2 112.38(16) . .
C4 C5 C6 119.6(2) . .
C20 C19 C18 119.8(2) . .
C6 C7 C2 120.4(2) . .
C18 C17 C16 120.2(2) . .
C11 C12 C13 119.3(2) . .
C5 C4 C3 120.3(2) . .
C12 C11 C10 120.4(2) . .
C12 C13 C14 120.5(2) . .
C5 C6 C7 120.5(2) . .
C19 C18 C17 120.4(2) . .

loop_
_geom_bond_atom_site_label_1
_geom_bond_atom_site_label_2
_geom_bond_distance
_geom_bond_site_symmetry_2
Cl1 C23 1.768(3) .
Cl5 C27 1.764(3) .
Cl6 C27 1.7692(16) .
Cl4 C25 1.753(3) .
Cl2 C23 1.7589(16) .
Cl3 C25 1.7620(17) .
O4 C24 1.226(3) .
O1 C22 1.232(3) .
O2 C22 1.227(3) .
O3 C24 1.229(3) .
O6 C26 1.231(3) .
O5 C26 1.223(3) .
N3 C15 1.495(2) .
N3 C15 1.495(2) 8_565
N1 C1 1.492(2) .
N1 C1 1.492(2) 8_575
N2 C8 1.497(2) 8_565
N2 C8 1.497(2) .
C27 C26 1.570(3) .
C27 Cl6 1.7692(16) 8_565
C23 C22 1.569(4) .
C23 Cl2 1.7589(16) 8_565
C24 C25 1.576(4) .
C25 Cl3 1.7620(17) 8_565
C16 C21 1.386(3) .
C16 C17 1.386(3) .
C16 C15 1.498(3) .
C2 C7 1.383(3) .
C2 C3 1.389(3) .
C2 C1 1.498(3) .
C9 C14 1.382(3) .
C9 C10 1.390(3) .
C9 C8 1.498(3) .
C21 C20 1.379(3) .
C10 C11 1.377(3) .
C3 C4 1.380(3) .
C14 C13 1.384(3) .
C20 C19 1.367(3) .
C5 C4 1.373(3) .
C5 C6 1.376(3) .
C19 C18 1.381(3) .
C7 C6 1.382(3) .
C17 C18 1.381(3) .
C12 C11 1.374(3) .
C12 C13 1.378(3) .

loop_
_geom_hbond_atom_site_label_D
_geom_hbond_atom_site_label_H
_geom_hbond_atom_site_label_A
_geom_hbond_distance_DH
_geom_hbond_distance_HA
_geom_hbond_distance_DA
_geom_hbond_angle_DHA
_geom_hbond_site_symmetry_A
N1 H1B O4 0.90 2.49 3.126(3) 127.9 5_666
